data_1573597
loop_
_publ_author_name
'Bae, Sungryul'
'Jeong, Younjae'
'Lee, Dongwhan'

_publ_section_title
;
 Mutually antagonistic molecular clips: symmetry-breaking non-covalent
 bonds at the chiral--nonchiral interface
;
_journal_name_full 'Chemical Science'
_journal_paper_doi 10.1039/D4SC07655A
_journal_year 2025
_chemical_formula_moiety 'C44 H36 N4 O3'
_chemical_formula_sum 'C44 H36 N4 O3'
_chemical_formula_weight 668.77
_space_group_crystal_system orthorhombic
_space_group_IT_number 61
_space_group_name_Hall '-P 2ac 2ab'
_space_group_name_H-M_alt 'P b c a'
_atom_sites_solution_hydrogens geom
_atom_sites_solution_primary dual
_audit_creation_date 2024-04-22
_audit_creation_method
;
Olex2 1.5
(compiled 2024.02.16 svn.r378c4104 for OlexSys, GUI svn.r6928)
;
_audit_update_record
;
2024-07-10 deposited with the CCDC.	2025-01-07 downloaded from the CCDC.
;
_cell_angle_alpha 90
_cell_angle_beta 90
_cell_angle_gamma 90
_cell_formula_units_Z 8
_cell_length_a 15.283(3)
_cell_length_b 14.723(3)
_cell_length_c 30.471(6)
_cell_measurement_reflns_used 130687
_cell_measurement_temperature 293(2)
_cell_measurement_theta_max 30.000
_cell_measurement_theta_min 0.401
_cell_volume 6856(2)
_computing_cell_refinement 'HKL3000sm (Otwinowski & Minor, 1997)'
_computing_data_collection 'PAL BL2D-SMDC Program (Shin et. al, 2016)'
_computing_data_reduction 'HKL3000sm (Otwinowski & Minor, 1997)'
_computing_molecular_graphics 'Olex2 1.5 (Dolomanov et al., 2009)'
_computing_publication_material 'Olex2 1.5 (Dolomanov et al., 2009)'
_computing_structure_refinement 'SHELXL 2019/3 (Sheldrick, 2015)'
_computing_structure_solution 'SHELXT 2018/2 (Sheldrick, 2018)'
_diffrn_ambient_temperature 293(2)
_diffrn_measured_fraction_theta_full 0.982
_diffrn_measured_fraction_theta_max 0.958
_diffrn_measurement_device_type 'Rayonix SX165 CCD area detector'
_diffrn_measurement_method 'omega scan'
_diffrn_radiation_type synchrotron
_diffrn_radiation_wavelength 0.700
_diffrn_reflns_av_R_equivalents 0.1052
_diffrn_reflns_av_unetI/netI 0.0670
_diffrn_reflns_Laue_measured_fraction_full 0.982
_diffrn_reflns_Laue_measured_fraction_max 0.958
_diffrn_reflns_limit_h_max 21
_diffrn_reflns_limit_h_min -21
_diffrn_reflns_limit_k_max 20
_diffrn_reflns_limit_k_min -20
_diffrn_reflns_limit_l_max 43
_diffrn_reflns_limit_l_min -43
_diffrn_reflns_number 65136
_diffrn_reflns_point_group_measured_fraction_full 0.982
_diffrn_reflns_point_group_measured_fraction_max 0.958
_diffrn_reflns_theta_full 24.835
_diffrn_reflns_theta_max 29.763
_diffrn_reflns_theta_min 1.859
_diffrn_source 'PLSII 2D bending magnet'
_exptl_absorpt_coefficient_mu 0.080
_exptl_absorpt_correction_T_max 1.000
_exptl_absorpt_correction_T_min 0.940
_exptl_absorpt_correction_type empirical
_exptl_absorpt_process_details 'HKL3000sm Scalepack(Otwinowski et.al,2003)'
_exptl_crystal_colour yellow
_exptl_crystal_density_diffrn 1.296
_exptl_crystal_description plate
_exptl_crystal_F_000 2816
_exptl_crystal_size_max 0.171
_exptl_crystal_size_mid 0.074
_exptl_crystal_size_min 0.035
_refine_diff_density_max 0.371
_refine_diff_density_min -0.302
_refine_diff_density_rms 0.078
_refine_ls_extinction_coef 0.0068(5)
_refine_ls_extinction_expression Fc^*^=kFc[1+0.001xFc^2^\l^3^/sin(2\q)]^-1/4^
_refine_ls_extinction_method 'SHELXL-2019/2 (Sheldrick 2019)'
_refine_ls_goodness_of_fit_ref 1.020
_refine_ls_hydrogen_treatment constr
_refine_ls_matrix_type full
_refine_ls_number_parameters 462
_refine_ls_number_reflns 9816
_refine_ls_number_restraints 0
_refine_ls_restrained_S_all 1.020
_refine_ls_R_factor_all 0.0922
_refine_ls_R_factor_gt 0.0564
_refine_ls_shift/su_max 0.001
_refine_ls_shift/su_mean 0.000
_refine_ls_structure_factor_coef Fsqd
_refine_ls_weighting_details 'w=1/[\s^2^(Fo^2^)+(0.0843P)^2^] where P=(Fo^2^+2Fc^2^)/3'
_refine_ls_weighting_scheme calc
_refine_ls_wR_factor_gt 0.1427
_refine_ls_wR_factor_ref 0.1562
_reflns_Friedel_coverage 0.000
_reflns_number_gt 6220
_reflns_number_total 9816
_reflns_threshold_expression 'I > 2\s(I)'
_cod_data_source_file d4sc07655a4.cif
_cod_data_source_block raccstarp2
_cod_database_code 1573597
_shelx_shelxl_version_number 2019/3
_shelx_space_group_comment
;
The symmetry employed for this shelxl refinement is uniquely defined
by the following loop, which should always be used as a source of
symmetry information in preference to the above space-group names.
They are only intended as comments.
;
_olex2_refinement_description
;
1.a Secondary CH2 refined with riding coordinates:
 C011(H01A,H01B), C014(H01C,H01D), C016(H01E,H01F), C01B(H01H,H01I), C01C(H01J,
 H01K), C01D(H01L,H01M), C01E(H01N,H01O)
1.b Aromatic/amide H refined with riding coordinates:
 N002(H002), C00E(H00E), C00J(H00J), C00N(H00N), C00O(H00O), C00R(H00R),
 C00S(H00S), C00U(H00U), C00W(H00W), C00X(H00X), C00Z(H00Z), C010(H010),
 C012(H012), C013(H013), C015(H015), C017(H017), C018(H018), C019(H019),
 C01A(H01G)
1.c Idealised Me refined as rotating group:
 C01F(H01P,H01Q,H01R)
;
_olex2_submission_special_instructions 'No special instructions were received'

loop_
_space_group_symop_operation_xyz
'x, y, z'
'-x+1/2, -y, z+1/2'
'-x, y+1/2, -z+1/2'
'x+1/2, -y+1/2, -z'
'-x, -y, -z'
'x-1/2, y, -z-1/2'
'x, -y-1/2, z-1/2'
'-x-1/2, y-1/2, z'

loop_
_atom_site_label
_atom_site_type_symbol
_atom_site_fract_x
_atom_site_fract_y
_atom_site_fract_z
_atom_site_U_iso_or_equiv
_atom_site_adp_type
_atom_site_occupancy
_atom_site_site_symmetry_order
_atom_site_calc_flag
_atom_site_refinement_flags_posn
_atom_site_refinement_flags_adp
_atom_site_refinement_flags_occupancy
_atom_site_disorder_assembly
_atom_site_disorder_group
O001 O 0.71912(9) 0.52092(9) 0.33924(4) 0.0335(3) Uani 1 1 d . . . . .
N002 N 0.55774(8) 0.69037(9) 0.60318(4) 0.0196(3) Uani 1 1 d . . . . .
H002 H 0.520069 0.659130 0.588634 0.024 Uiso 1 1 calc R U . . .
N003 N 0.57841(8) 0.43802(9) 0.42769(4) 0.0188(3) Uani 1 1 d . . . . .
N004 N 0.66952(8) 0.56370(9) 0.54866(4) 0.0186(3) Uani 1 1 d . . . . .
N005 N 0.63697(9) 0.50480(9) 0.61976(4) 0.0205(3) Uani 1 1 d . . . . .
O006 O 0.80333(9) 0.44638(10) 0.26232(4) 0.0416(4) Uani 1 1 d . . . . .
O007 O 0.97833(10) 0.37030(11) 0.26020(5) 0.0478(4) Uani 1 1 d . . . . .
C008 C 0.59226(10) 0.44461(10) 0.50622(5) 0.0166(3) Uani 1 1 d . . . . .
C009 C 0.60160(10) 0.45526(11) 0.58955(5) 0.0184(3) Uani 1 1 d . . . . .
C00A C 0.62348(10) 0.49082(10) 0.54548(5) 0.0167(3) Uani 1 1 d . . . . .
C00B C 0.62331(10) 0.46961(10) 0.46208(5) 0.0170(3) Uani 1 1 d . . . . .
C00C C 0.64351(10) 0.66710(11) 0.61003(5) 0.0185(3) Uani 1 1 d . . . . .
C00D C 0.54216(10) 0.77218(11) 0.62354(5) 0.0200(3) Uani 1 1 d . . . . .
C00E C 0.36877(10) 0.77680(11) 0.56593(5) 0.0213(3) Uani 1 1 d . . . . .
H00E H 0.412984 0.795865 0.547090 0.026 Uiso 1 1 calc R U . . .
C00F C 0.14940(10) 0.66968(11) 0.56016(5) 0.0212(3) Uani 1 1 d . . . . .
C00G C 0.29225(10) 0.74178(11) 0.54834(5) 0.0202(3) Uani 1 1 d . . . . .
C00H C 0.62155(11) 0.80119(11) 0.64256(5) 0.0217(3) Uani 1 1 d . . . . .
C00I C 0.22639(10) 0.70976(11) 0.57717(5) 0.0199(3) Uani 1 1 d . . . . .
C00J C 0.53546(10) 0.37559(11) 0.51349(5) 0.0187(3) Uani 1 1 d . . . . .
H00J H 0.510604 0.347077 0.489277 0.022 Uiso 1 1 calc R U . . .
C00K C 0.38116(10) 0.78418(11) 0.61089(5) 0.0208(3) Uani 1 1 d . . . . .
C00L C 0.68200(10) 0.57832(11) 0.59575(5) 0.0198(3) Uani 1 1 d . . . . .
C00M C 0.68496(10) 0.73290(11) 0.63354(5) 0.0206(3) Uani 1 1 d . . . . .
C00N C 0.27704(11) 0.73635(11) 0.50194(5) 0.0223(3) Uani 1 1 d . . . . .
H00N H 0.319084 0.758687 0.482692 0.027 Uiso 1 1 calc R U . . .
C00O C 0.54450(10) 0.37857(11) 0.59393(5) 0.0212(3) Uani 1 1 d . . . . .
H00O H 0.531045 0.354061 0.621238 0.025 Uiso 1 1 calc R U . . .
C00P C 0.13668(10) 0.66475(11) 0.51405(5) 0.0228(3) Uani 1 1 d . . . . .
C00Q C 0.46399(11) 0.81966(11) 0.62923(5) 0.0217(3) Uani 1 1 d . . . . .
C00R C 0.60782(11) 0.45595(11) 0.38731(5) 0.0220(3) Uani 1 1 d . . . . .
H00R H 0.575279 0.435576 0.363470 0.026 Uiso 1 1 calc R U . . .
C00S C 0.51126(11) 0.34370(11) 0.55664(5) 0.0211(3) Uani 1 1 d . . . . .
H00S H 0.470727 0.296790 0.558773 0.025 Uiso 1 1 calc R U . . .
C00T C 0.68423(11) 0.50328(11) 0.37923(5) 0.0235(4) Uani 1 1 d . . . . .
C00U C 0.20321(11) 0.69960(12) 0.48570(5) 0.0244(4) Uani 1 1 d . . . . .
H00U H 0.195326 0.696812 0.455466 0.029 Uiso 1 1 calc R U . . .
C00V C 0.23790(11) 0.71810(11) 0.62317(5) 0.0219(3) Uani 1 1 d . . . . .
C00W C 0.31445(11) 0.75648(11) 0.63903(5) 0.0236(3) Uani 1 1 d . . . . .
H00W H 0.321429 0.763911 0.669136 0.028 Uiso 1 1 calc R U . . .
C00X C 0.70006(11) 0.51993(12) 0.45629(5) 0.0239(4) Uani 1 1 d . . . . .
H00X H 0.730042 0.542518 0.480503 0.029 Uiso 1 1 calc R U . . .
C00Y C 0.08461(11) 0.63538(11) 0.58921(6) 0.0242(4) Uani 1 1 d . . . . .
C00Z C 0.62280(11) 0.88192(12) 0.66687(5) 0.0255(4) Uani 1 1 d . . . . .
H00Z H 0.674840 0.903418 0.678800 0.031 Uiso 1 1 calc R U . . .
C010 C 0.73090(12) 0.53582(12) 0.41469(6) 0.0270(4) Uani 1 1 d . . . . .
H010 H 0.782535 0.568066 0.410454 0.032 Uiso 1 1 calc R U . . .
C011 C 0.78105(10) 0.57956(12) 0.60507(5) 0.0243(4) Uani 1 1 d . . . . .
H01A H 0.802674 0.517620 0.605261 0.029 Uiso 1 1 calc R U . . .
H01B H 0.810460 0.611698 0.581523 0.029 Uiso 1 1 calc R U . . .
C012 C 0.17075(11) 0.68412(12) 0.65153(6) 0.0270(4) Uani 1 1 d . . . . .
H012 H 0.177087 0.690008 0.681747 0.032 Uiso 1 1 calc R U . . .
C013 C 0.09861(11) 0.64381(12) 0.63529(6) 0.0277(4) Uani 1 1 d . . . . .
H013 H 0.056934 0.620932 0.654581 0.033 Uiso 1 1 calc R U . . .
C014 C 0.77764(11) 0.72408(12) 0.64848(6) 0.0263(4) Uani 1 1 d . . . . .
H01C H 0.783646 0.748849 0.677822 0.032 Uiso 1 1 calc R U . . .
H01D H 0.815735 0.758055 0.629019 0.032 Uiso 1 1 calc R U . . .
C015 C 0.54605(11) 0.92886(12) 0.67284(6) 0.0285(4) Uani 1 1 d . . . . .
H015 H 0.546296 0.982048 0.689298 0.034 Uiso 1 1 calc R U . . .
C016 C 0.80399(11) 0.62439(12) 0.64845(6) 0.0271(4) Uani 1 1 d . . . . .
H01E H 0.866475 0.619453 0.653493 0.032 Uiso 1 1 calc R U . . .
H01F H 0.774136 0.593126 0.672133 0.032 Uiso 1 1 calc R U . . .
C017 C 0.46763(11) 0.89803(12) 0.65459(6) 0.0261(4) Uani 1 1 d . . . . .
H017 H 0.416550 0.930787 0.659538 0.031 Uiso 1 1 calc R U . . .
C018 C 0.00912(11) 0.59757(12) 0.57158(6) 0.0287(4) Uani 1 1 d . . . . .
H018 H -0.033143 0.573544 0.590226 0.034 Uiso 1 1 calc R U . . .
C019 C 0.05913(11) 0.62773(12) 0.49824(6) 0.0288(4) Uani 1 1 d . . . . .
H019 H 0.049568 0.624801 0.468133 0.035 Uiso 1 1 calc R U . . .
C01A C -0.00404(12) 0.59516(13) 0.52679(6) 0.0314(4) Uani 1 1 d . . . . .
H01G H -0.055873 0.571422 0.515654 0.038 Uiso 1 1 calc R U . . .
C01B C 0.67512(13) 0.48698(14) 0.30190(6) 0.0328(4) Uani 1 1 d . . . . .
H01H H 0.618617 0.516231 0.298671 0.039 Uiso 1 1 calc R U . . .
H01I H 0.666039 0.422019 0.304609 0.039 Uiso 1 1 calc R U . . .
C01C C 0.87119(13) 0.47308(16) 0.23333(6) 0.0400(5) Uani 1 1 d . . . . .
H01J H 0.906252 0.520406 0.246787 0.048 Uiso 1 1 calc R U . . .
H01K H 0.846251 0.496986 0.206428 0.048 Uiso 1 1 calc R U . . .
C01D C 0.92671(13) 0.39339(17) 0.22336(6) 0.0433(5) Uani 1 1 d . . . . .
H01L H 0.889988 0.342248 0.215384 0.052 Uiso 1 1 calc R U . . .
H01M H 0.964436 0.407110 0.198633 0.052 Uiso 1 1 calc R U . . .
C01E C 0.73244(14) 0.50753(15) 0.26287(6) 0.0395(5) Uani 1 1 d . . . . .
H01N H 0.698828 0.501588 0.236018 0.047 Uiso 1 1 calc R U . . .
H01O H 0.753981 0.569383 0.264727 0.047 Uiso 1 1 calc R U . . .
C01F C 1.02264(17) 0.28719(19) 0.25450(9) 0.0623(7) Uani 1 1 d . . . . .
H01P H 1.060737 0.291378 0.229533 0.094 Uiso 1 1 calc R U . . .
H01Q H 0.980814 0.239507 0.249827 0.094 Uiso 1 1 calc R U . . .
H01R H 1.056537 0.274063 0.280252 0.094 Uiso 1 1 calc R U . . .

loop_
_atom_site_aniso_label
_atom_site_aniso_U_11
_atom_site_aniso_U_22
_atom_site_aniso_U_33
_atom_site_aniso_U_23
_atom_site_aniso_U_13
_atom_site_aniso_U_12
O001 0.0548(8) 0.0328(8) 0.0129(6) 0.0001(5) 0.0084(5) -0.0052(6)
N002 0.0283(7) 0.0175(7) 0.0132(6) -0.0035(5) -0.0034(5) -0.0011(5)
N003 0.0292(7) 0.0160(7) 0.0113(6) -0.0020(5) -0.0005(5) 0.0005(5)
N004 0.0272(7) 0.0179(7) 0.0106(6) -0.0024(5) -0.0001(5) -0.0013(5)
N005 0.0312(7) 0.0178(7) 0.0123(6) 0.0009(5) -0.0009(5) 0.0022(5)
O006 0.0576(9) 0.0482(9) 0.0191(7) 0.0109(6) 0.0145(6) 0.0119(7)
O007 0.0583(9) 0.0585(11) 0.0266(8) -0.0156(7) -0.0092(6) 0.0093(8)
C008 0.0264(7) 0.0120(7) 0.0113(7) -0.0010(5) 0.0012(5) 0.0020(6)
C009 0.0282(8) 0.0152(8) 0.0118(7) 0.0013(5) 0.0002(6) 0.0041(6)
C00A 0.0248(7) 0.0133(7) 0.0122(7) 0.0006(5) 0.0013(5) 0.0021(6)
C00B 0.0272(7) 0.0124(7) 0.0113(7) -0.0012(5) 0.0010(5) 0.0004(6)
C00C 0.0274(8) 0.0190(8) 0.0091(7) 0.0001(5) 0.0001(6) -0.0019(6)
C00D 0.0345(9) 0.0152(8) 0.0103(7) -0.0018(6) -0.0006(6) -0.0011(6)
C00E 0.0293(8) 0.0173(8) 0.0173(8) 0.0006(6) 0.0031(6) 0.0036(6)
C00F 0.0279(8) 0.0165(8) 0.0193(8) 0.0014(6) -0.0008(6) 0.0052(6)
C00G 0.0302(8) 0.0145(8) 0.0159(8) 0.0014(6) 0.0005(6) 0.0047(6)
C00H 0.0352(9) 0.0194(8) 0.0106(7) -0.0004(6) -0.0007(6) -0.0031(7)
C00I 0.0284(8) 0.0151(8) 0.0162(8) 0.0016(6) -0.0003(6) 0.0045(6)
C00J 0.0276(8) 0.0150(8) 0.0136(7) -0.0015(6) -0.0002(6) -0.0001(6)
C00K 0.0303(8) 0.0137(8) 0.0184(8) -0.0009(6) -0.0008(6) 0.0047(6)
C00L 0.0291(8) 0.0201(8) 0.0103(7) -0.0009(6) -0.0010(6) -0.0007(6)
C00M 0.0316(8) 0.0203(8) 0.0100(7) -0.0010(6) 0.0008(6) -0.0039(7)
C00N 0.0311(8) 0.0208(9) 0.0150(8) 0.0037(6) 0.0018(6) 0.0052(7)
C00O 0.0333(9) 0.0176(8) 0.0128(7) 0.0040(6) 0.0034(6) 0.0009(6)
C00P 0.0276(8) 0.0192(8) 0.0215(8) 0.0005(6) -0.0033(6) 0.0052(7)
C00Q 0.0325(9) 0.0181(8) 0.0144(8) 0.0002(6) -0.0007(6) -0.0009(6)
C00R 0.0356(9) 0.0201(8) 0.0103(7) -0.0005(6) -0.0014(6) 0.0014(7)
C00S 0.0311(8) 0.0142(8) 0.0180(8) 0.0018(6) 0.0036(6) -0.0030(6)
C00T 0.0411(9) 0.0173(8) 0.0120(7) 0.0012(6) 0.0070(6) 0.0012(7)
C00U 0.0333(9) 0.0257(9) 0.0144(8) 0.0013(6) -0.0030(6) 0.0056(7)
C00V 0.0314(8) 0.0180(8) 0.0163(8) 0.0023(6) 0.0012(6) 0.0027(7)
C00W 0.0373(9) 0.0212(9) 0.0123(7) 0.0006(6) -0.0019(6) 0.0036(7)
C00X 0.0359(9) 0.0222(9) 0.0136(8) -0.0048(6) 0.0033(6) -0.0081(7)
C00Y 0.0299(9) 0.0184(9) 0.0242(9) 0.0038(6) 0.0010(6) 0.0040(7)
C00Z 0.0376(9) 0.0226(9) 0.0162(8) -0.0038(6) -0.0020(6) -0.0071(7)
C010 0.0404(9) 0.0234(9) 0.0173(8) -0.0037(6) 0.0077(7) -0.0105(7)
C011 0.0290(8) 0.0267(9) 0.0173(8) -0.0027(7) -0.0005(6) 0.0000(7)
C012 0.0375(10) 0.0254(9) 0.0182(8) 0.0042(7) 0.0025(7) 0.0016(7)
C013 0.0347(9) 0.0256(9) 0.0228(9) 0.0051(7) 0.0052(7) 0.0004(7)
C014 0.0325(9) 0.0285(10) 0.0181(8) -0.0046(7) -0.0031(6) -0.0050(7)
C015 0.0452(10) 0.0187(9) 0.0216(9) -0.0074(7) -0.0020(7) -0.0032(7)
C016 0.0309(8) 0.0320(10) 0.0183(8) -0.0020(7) -0.0057(6) -0.0012(7)
C017 0.0373(9) 0.0197(9) 0.0214(9) -0.0037(7) 0.0005(7) 0.0043(7)
C018 0.0303(9) 0.0232(9) 0.0325(10) 0.0019(7) 0.0001(7) -0.0012(7)
C019 0.0352(9) 0.0271(10) 0.0241(9) -0.0036(7) -0.0072(7) 0.0033(8)
C01A 0.0321(9) 0.0277(10) 0.0343(11) -0.0041(8) -0.0048(7) 0.0005(8)
C01B 0.0479(11) 0.0359(11) 0.0145(8) 0.0010(7) 0.0000(7) 0.0060(9)
C01C 0.0486(11) 0.0595(14) 0.0118(8) 0.0033(8) 0.0010(7) -0.0075(10)
C01D 0.0440(11) 0.0705(16) 0.0153(9) -0.0088(9) 0.0021(8) -0.0026(11)
C01E 0.0627(13) 0.0412(12) 0.0146(8) 0.0069(8) 0.0055(8) 0.0131(10)
C01F 0.0644(16) 0.0702(19) 0.0524(16) -0.0206(14) -0.0015(12) 0.0134(14)

loop_
_atom_type_symbol
_atom_type_description
_atom_type_scat_dispersion_real
_atom_type_scat_dispersion_imag
_atom_type_scat_source
C C 0.0030 0.0016 'International Tables Vol C Tables 4.2.6.8 and 6.1.1.4'
H H 0.0000 0.0000 'International Tables Vol C Tables 4.2.6.8 and 6.1.1.4'
N N 0.0059 0.0032 'International Tables Vol C Tables 4.2.6.8 and 6.1.1.4'
O O 0.0105 0.0059 'International Tables Vol C Tables 4.2.6.8 and 6.1.1.4'

loop_
_geom_angle_atom_site_label_1
_geom_angle_atom_site_label_2
_geom_angle_atom_site_label_3
_geom_angle
_geom_angle_site_symmetry_1
_geom_angle_site_symmetry_3
_geom_angle_publ_flag
C00T O001 C01B 117.98(15) . . ?
C00C N002 H002 125.8 . . ?
C00C N002 C00D 108.40(13) . . ?
C00D N002 H002 125.8 . . ?
C00B N003 C00R 118.73(14) . . ?
C00A N004 C00L 105.53(12) . . ?
C009 N005 C00L 104.83(13) . . ?
C01E O006 C01C 113.12(15) . . ?
C01F O007 C01D 112.28(17) . . ?
C00A C008 C00B 121.84(14) . . ?
C00J C008 C00A 115.22(14) . . ?
C00J C008 C00B 122.90(14) . . ?
N005 C009 C00A 110.61(14) . . ?
N005 C009 C00O 129.25(15) . . ?
C00O C009 C00A 120.06(14) . . ?
N004 C00A C008 129.08(14) . . ?
N004 C00A C009 110.51(13) . . ?
C008 C00A C009 120.40(14) . . ?
N003 C00B C008 117.62(14) . . ?
N003 C00B C00X 121.08(14) . . ?
C00X C00B C008 121.19(14) . . ?
N002 C00C C00L 123.32(13) . . ?
C00M C00C N002 110.32(14) . . ?
C00M C00C C00L 126.23(14) . . ?
N002 C00D C00H 107.55(14) . . ?
N002 C00D C00Q 130.02(15) . . ?
C00Q C00D C00H 122.26(15) . . ?
C00G C00E H00E 119.1 . . ?
C00G C00E C00K 121.74(15) . . ?
C00K C00E H00E 119.1 . . ?
C00I C00F C00P 119.85(15) . . ?
C00I C00F C00Y 119.96(15) . . ?
C00P C00F C00Y 120.18(15) . . ?
C00E C00G C00I 118.92(14) . . ?
C00E C00G C00N 122.57(15) . . ?
C00I C00G C00N 118.51(14) . . ?
C00D C00H C00M 107.01(14) . . ?
C00Z C00H C00D 119.07(15) . . ?
C00Z C00H C00M 133.81(16) . . ?
C00F C00I C00G 120.16(14) . . ?
C00F C00I C00V 120.11(15) . . ?
C00G C00I C00V 119.73(14) . . ?
C008 C00J H00J 118.1 . . ?
C008 C00J C00S 123.83(14) . . ?
C00S C00J H00J 118.1 . . ?
C00E C00K C00Q 121.16(14) . . ?
C00E C00K C00W 119.01(15) . . ?
C00W C00K C00Q 119.83(14) . . ?
N004 C00L N005 108.48(12) . . ?
N004 C00L C00C 111.22(12) . . ?
N004 C00L C011 108.10(12) . . ?
N005 C00L C00C 108.23(12) . . ?
N005 C00L C011 112.05(13) . . ?
C00C C00L C011 108.79(13) . . ?
C00C C00M C00H 106.70(14) . . ?
C00C C00M C014 122.68(15) . . ?
C00H C00M C014 130.42(15) . . ?
C00G C00N H00N 119.3 . . ?
C00U C00N C00G 121.36(15) . . ?
C00U C00N H00N 119.3 . . ?
C009 C00O H00O 121.6 . . ?
C00S C00O C009 116.85(14) . . ?
C00S C00O H00O 121.6 . . ?
C00F C00P C00U 118.82(15) . . ?
C019 C00P C00F 118.65(16) . . ?
C019 C00P C00U 122.52(16) . . ?
C00D C00Q C00K 120.60(14) . . ?
C017 C00Q C00D 116.80(15) . . ?
C017 C00Q C00K 122.52(15) . . ?
N003 C00R H00R 118.4 . . ?
N003 C00R C00T 123.21(15) . . ?
C00T C00R H00R 118.4 . . ?
C00J C00S H00S 118.4 . . ?
C00O C00S C00J 123.20(15) . . ?
C00O C00S H00S 118.4 . . ?
O001 C00T C00R 126.09(15) . . ?
O001 C00T C010 115.73(15) . . ?
C010 C00T C00R 118.18(15) . . ?
C00N C00U C00P 121.24(15) . . ?
C00N C00U H00U 119.4 . . ?
C00P C00U H00U 119.4 . . ?
C00I C00V C012 118.51(15) . . ?
C00W C00V C00I 118.99(15) . . ?
C00W C00V C012 122.47(15) . . ?
C00K C00W H00W 119.3 . . ?
C00V C00W C00K 121.49(15) . . ?
C00V C00W H00W 119.3 . . ?
C00B C00X H00X 120.2 . . ?
C010 C00X C00B 119.66(15) . . ?
C010 C00X H00X 120.2 . . ?
C00F C00Y C013 118.55(15) . . ?
C018 C00Y C00F 118.71(16) . . ?
C018 C00Y C013 122.71(16) . . ?
C00H C00Z H00Z 120.5 . . ?
C015 C00Z C00H 119.03(16) . . ?
C015 C00Z H00Z 120.5 . . ?
C00T C010 H010 120.4 . . ?
C00X C010 C00T 119.10(16) . . ?
C00X C010 H010 120.4 . . ?
C00L C011 H01A 109.0 . . ?
C00L C011 H01B 109.0 . . ?
H01A C011 H01B 107.8 . . ?
C016 C011 C00L 113.11(14) . . ?
C016 C011 H01A 109.0 . . ?
C016 C011 H01B 109.0 . . ?
C00V C012 H012 119.4 . . ?
C013 C012 C00V 121.27(16) . . ?
C013 C012 H012 119.4 . . ?
C00Y C013 H013 119.2 . . ?
C012 C013 C00Y 121.55(16) . . ?
C012 C013 H013 119.2 . . ?
C00M C014 H01C 109.8 . . ?
C00M C014 H01D 109.8 . . ?
C00M C014 C016 109.55(14) . . ?
H01C C014 H01D 108.2 . . ?
C016 C014 H01C 109.8 . . ?
C016 C014 H01D 109.8 . . ?
C00Z C015 H015 119.5 . . ?
C00Z C015 C017 121.09(16) . . ?
C017 C015 H015 119.5 . . ?
C011 C016 C014 111.02(14) . . ?
C011 C016 H01E 109.4 . . ?
C011 C016 H01F 109.4 . . ?
C014 C016 H01E 109.4 . . ?
C014 C016 H01F 109.4 . . ?
H01E C016 H01F 108.0 . . ?
C00Q C017 C015 121.70(16) . . ?
C00Q C017 H017 119.2 . . ?
C015 C017 H017 119.2 . . ?
C00Y C018 H018 119.5 . . ?
C01A C018 C00Y 120.91(17) . . ?
C01A C018 H018 119.5 . . ?
C00P C019 H019 119.6 . . ?
C01A C019 C00P 120.81(17) . . ?
C01A C019 H019 119.6 . . ?
C018 C01A C019 120.71(17) . . ?
C018 C01A H01G 119.6 . . ?
C019 C01A H01G 119.6 . . ?
O001 C01B H01H 110.4 . . ?
O001 C01B H01I 110.4 . . ?
O001 C01B C01E 106.72(16) . . ?
H01H C01B H01I 108.6 . . ?
C01E C01B H01H 110.4 . . ?
C01E C01B H01I 110.4 . . ?
O006 C01C H01J 109.9 . . ?
O006 C01C H01K 109.9 . . ?
O006 C01C C01D 109.12(18) . . ?
H01J C01C H01K 108.3 . . ?
C01D C01C H01J 109.9 . . ?
C01D C01C H01K 109.9 . . ?
O007 C01D C01C 110.35(16) . . ?
O007 C01D H01L 109.6 . . ?
O007 C01D H01M 109.6 . . ?
C01C C01D H01L 109.6 . . ?
C01C C01D H01M 109.6 . . ?
H01L C01D H01M 108.1 . . ?
O006 C01E C01B 109.14(15) . . ?
O006 C01E H01N 109.9 . . ?
O006 C01E H01O 109.9 . . ?
C01B C01E H01N 109.9 . . ?
C01B C01E H01O 109.9 . . ?
H01N C01E H01O 108.3 . . ?
O007 C01F H01P 109.5 . . ?
O007 C01F H01Q 109.5 . . ?
O007 C01F H01R 109.5 . . ?
H01P C01F H01Q 109.5 . . ?
H01P C01F H01R 109.5 . . ?
H01Q C01F H01R 109.5 . . ?

loop_
_geom_bond_atom_site_label_1
_geom_bond_atom_site_label_2
_geom_bond_distance
_geom_bond_site_symmetry_2
_geom_bond_publ_flag
O001 C00T 1.3553(19) . ?
O001 C01B 1.413(2) . ?
N002 H002 0.8600 . ?
N002 C00C 1.371(2) . ?
N002 C00D 1.375(2) . ?
N003 C00B 1.3361(19) . ?
N003 C00R 1.337(2) . ?
N004 C00A 1.287(2) . ?
N004 C00L 1.4636(19) . ?
N005 C009 1.293(2) . ?
N005 C00L 1.477(2) . ?
O006 C01C 1.418(2) . ?
O006 C01E 1.409(2) . ?
O007 C01D 1.414(2) . ?
O007 C01F 1.409(3) . ?
C008 C00A 1.457(2) . ?
C008 C00B 1.473(2) . ?
C008 C00J 1.355(2) . ?
C009 C00A 1.480(2) . ?
C009 C00O 1.433(2) . ?
C00B C00X 1.398(2) . ?
C00C C00L 1.498(2) . ?
C00C C00M 1.361(2) . ?
C00D C00H 1.411(2) . ?
C00D C00Q 1.395(2) . ?
C00E H00E 0.9300 . ?
C00E C00G 1.386(2) . ?
C00E C00K 1.387(2) . ?
C00F C00I 1.415(2) . ?
C00F C00P 1.420(2) . ?
C00F C00Y 1.421(2) . ?
C00G C00I 1.417(2) . ?
C00G C00N 1.435(2) . ?
C00H C00M 1.423(2) . ?
C00H C00Z 1.401(2) . ?
C00I C00V 1.418(2) . ?
C00J H00J 0.9300 . ?
C00J C00S 1.444(2) . ?
C00K C00Q 1.479(2) . ?
C00K C00W 1.393(2) . ?
C00L C011 1.540(2) . ?
C00M C014 1.493(2) . ?
C00N H00N 0.9300 . ?
C00N C00U 1.346(2) . ?
C00O H00O 0.9300 . ?
C00O C00S 1.346(2) . ?
C00P C00U 1.430(2) . ?
C00P C019 1.391(2) . ?
C00Q C017 1.390(2) . ?
C00R H00R 0.9300 . ?
C00R C00T 1.382(2) . ?
C00S H00S 0.9300 . ?
C00T C010 1.380(2) . ?
C00U H00U 0.9300 . ?
C00V C00W 1.386(2) . ?
C00V C012 1.432(2) . ?
C00W H00W 0.9300 . ?
C00X H00X 0.9300 . ?
C00X C010 1.372(2) . ?
C00Y C013 1.426(2) . ?
C00Y C018 1.389(2) . ?
C00Z H00Z 0.9300 . ?
C00Z C015 1.373(2) . ?
C010 H010 0.9300 . ?
C011 H01A 0.9700 . ?
C011 H01B 0.9700 . ?
C011 C016 1.518(2) . ?
C012 H012 0.9300 . ?
C012 C013 1.346(3) . ?
C013 H013 0.9300 . ?
C014 H01C 0.9700 . ?
C014 H01D 0.9700 . ?
C014 C016 1.522(3) . ?
C015 H015 0.9300 . ?
C015 C017 1.397(2) . ?
C016 H01E 0.9700 . ?
C016 H01F 0.9700 . ?
C017 H017 0.9300 . ?
C018 H018 0.9300 . ?
C018 C01A 1.380(3) . ?
C019 H019 0.9300 . ?
C019 C01A 1.385(3) . ?
C01A H01G 0.9300 . ?
C01B H01H 0.9700 . ?
C01B H01I 0.9700 . ?
C01B C01E 1.508(3) . ?
C01C H01J 0.9700 . ?
C01C H01K 0.9700 . ?
C01C C01D 1.479(3) . ?
C01D H01L 0.9700 . ?
C01D H01M 0.9700 . ?
C01E H01N 0.9700 . ?
C01E H01O 0.9700 . ?
C01F H01P 0.9600 . ?
C01F H01Q 0.9600 . ?
C01F H01R 0.9600 . ?

loop_
_geom_torsion_atom_site_label_1
_geom_torsion_atom_site_label_2
_geom_torsion_atom_site_label_3
_geom_torsion_atom_site_label_4
_geom_torsion
_geom_torsion_site_symmetry_1
_geom_torsion_site_symmetry_2
_geom_torsion_site_symmetry_3
_geom_torsion_site_symmetry_4
_geom_torsion_publ_flag
O001 C00T C010 C00X -179.45(16) . . . . ?
O001 C01B C01E O006 75.6(2) . . . . ?
N002 C00C C00L N004 55.96(19) . . . . ?
N002 C00C C00L N005 -63.11(18) . . . . ?
N002 C00C C00L C011 174.91(14) . . . . ?
N002 C00C C00M C00H 0.76(17) . . . . ?
N002 C00C C00M C014 176.15(14) . . . . ?
N002 C00D C00H C00M -1.04(17) . . . . ?
N002 C00D C00H C00Z -177.69(14) . . . . ?
N002 C00D C00Q C00K -1.9(3) . . . . ?
N002 C00D C00Q C017 174.85(16) . . . . ?
N003 C00B C00X C010 -1.3(3) . . . . ?
N003 C00R C00T O001 177.57(15) . . . . ?
N003 C00R C00T C010 -2.0(3) . . . . ?
N004 C00L C011 C016 160.80(14) . . . . ?
N005 C009 C00A N004 -2.25(18) . . . . ?
N005 C009 C00A C008 178.65(13) . . . . ?
N005 C009 C00O C00S 174.75(16) . . . . ?
N005 C00L C011 C016 -79.72(18) . . . . ?
O006 C01C C01D O007 -72.4(2) . . . . ?
C008 C00B C00X C010 174.77(16) . . . . ?
C008 C00J C00S C00O -1.4(3) . . . . ?
C009 N005 C00L N004 -1.09(16) . . . . ?
C009 N005 C00L C00C 119.70(14) . . . . ?
C009 N005 C00L C011 -120.35(14) . . . . ?
C009 C00O C00S C00J 4.6(2) . . . . ?
C00A N004 C00L N005 -0.26(16) . . . . ?
C00A N004 C00L C00C -119.18(14) . . . . ?
C00A N004 C00L C011 121.46(14) . . . . ?
C00A C008 C00B N003 -166.00(14) . . . . ?
C00A C008 C00B C00X 17.8(2) . . . . ?
C00A C008 C00J C00S -4.6(2) . . . . ?
C00A C009 C00O C00S -1.7(2) . . . . ?
C00B N003 C00R C00T 2.1(2) . . . . ?
C00B C008 C00A N004 10.4(2) . . . . ?
C00B C008 C00A C009 -170.66(14) . . . . ?
C00B C008 C00J C00S 173.22(14) . . . . ?
C00B C00X C010 C00T 1.4(3) . . . . ?
C00C N002 C00D C00H 1.51(17) . . . . ?
C00C N002 C00D C00Q -173.68(16) . . . . ?
C00C C00L C011 C016 39.91(19) . . . . ?
C00C C00M C014 C016 -20.2(2) . . . . ?
C00D N002 C00C C00L 174.79(14) . . . . ?
C00D N002 C00C C00M -1.44(17) . . . . ?
C00D C00H C00M C00C 0.19(17) . . . . ?
C00D C00H C00M C014 -174.72(16) . . . . ?
C00D C00H C00Z C015 2.3(2) . . . . ?
C00D C00Q C017 C015 1.2(3) . . . . ?
C00E C00G C00I C00F -176.97(14) . . . . ?
C00E C00G C00I C00V 3.1(2) . . . . ?
C00E C00G C00N C00U 178.04(16) . . . . ?
C00E C00K C00Q C00D -65.2(2) . . . . ?
C00E C00K C00Q C017 118.24(18) . . . . ?
C00E C00K C00W C00V 2.9(2) . . . . ?
C00F C00I C00V C00W 179.12(15) . . . . ?
C00F C00I C00V C012 0.8(2) . . . . ?
C00F C00P C00U C00N 0.2(2) . . . . ?
C00F C00P C019 C01A -0.8(3) . . . . ?
C00F C00Y C013 C012 0.8(3) . . . . ?
C00F C00Y C018 C01A -1.6(3) . . . . ?
C00G C00E C00K C00Q 178.53(15) . . . . ?
C00G C00E C00K C00W -0.7(2) . . . . ?
C00G C00I C00V C00W -0.9(2) . . . . ?
C00G C00I C00V C012 -179.23(15) . . . . ?
C00G C00N C00U C00P 0.3(3) . . . . ?
C00H C00D C00Q C00K -176.43(15) . . . . ?
C00H C00D C00Q C017 0.3(2) . . . . ?
C00H C00M C014 C016 153.96(16) . . . . ?
C00H C00Z C015 C017 -0.9(3) . . . . ?
C00I C00F C00P C00U 0.9(2) . . . . ?
C00I C00F C00P C019 -177.91(15) . . . . ?
C00I C00F C00Y C013 1.0(2) . . . . ?
C00I C00F C00Y C018 179.09(15) . . . . ?
C00I C00G C00N C00U -1.8(2) . . . . ?
C00I C00V C00W C00K -2.1(2) . . . . ?
C00I C00V C012 C013 1.0(3) . . . . ?
C00J C008 C00A N004 -171.74(15) . . . . ?
C00J C008 C00A C009 7.2(2) . . . . ?
C00J C008 C00B N003 16.3(2) . . . . ?
C00J C008 C00B C00X -159.82(16) . . . . ?
C00K C00E C00G C00I -2.3(2) . . . . ?
C00K C00E C00G C00N 177.91(15) . . . . ?
C00K C00Q C017 C015 177.84(16) . . . . ?
C00L N004 C00A C008 -179.62(15) . . . . ?
C00L N004 C00A C009 1.38(16) . . . . ?
C00L N005 C009 C00A 1.89(16) . . . . ?
C00L N005 C009 C00O -174.83(16) . . . . ?
C00L C00C C00M C00H -175.34(14) . . . . ?
C00L C00C C00M C014 0.1(2) . . . . ?
C00L C011 C016 C014 -63.03(19) . . . . ?
C00M C00C C00L N004 -128.43(16) . . . . ?
C00M C00C C00L N005 112.50(17) . . . . ?
C00M C00C C00L C011 -9.5(2) . . . . ?
C00M C00H C00Z C015 -173.23(17) . . . . ?
C00M C014 C016 C011 49.90(19) . . . . ?
C00N C00G C00I C00F 2.8(2) . . . . ?
C00N C00G C00I C00V -177.11(14) . . . . ?
C00O C009 C00A N004 174.82(14) . . . . ?
C00O C009 C00A C008 -4.3(2) . . . . ?
C00P C00F C00I C00G -2.4(2) . . . . ?
C00P C00F C00I C00V 177.52(14) . . . . ?
C00P C00F C00Y C013 -178.28(15) . . . . ?
C00P C00F C00Y C018 -0.2(2) . . . . ?
C00P C019 C01A C018 -0.9(3) . . . . ?
C00Q C00D C00H C00M 174.60(15) . . . . ?
C00Q C00D C00H C00Z -2.0(2) . . . . ?
C00Q C00K C00W C00V -176.29(15) . . . . ?
C00R N003 C00B C008 -176.66(14) . . . . ?
C00R N003 C00B C00X -0.5(2) . . . . ?
C00R C00T C010 C00X 0.1(3) . . . . ?
C00T O001 C01B C01E -174.08(15) . . . . ?
C00U C00P C019 C01A -179.60(17) . . . . ?
C00V C012 C013 C00Y -1.8(3) . . . . ?
C00W C00K C00Q C00D 113.97(18) . . . . ?
C00W C00K C00Q C017 -62.5(2) . . . . ?
C00W C00V C012 C013 -177.27(17) . . . . ?
C00Y C00F C00I C00G 178.25(15) . . . . ?
C00Y C00F C00I C00V -1.8(2) . . . . ?
C00Y C00F C00P C00U -179.80(15) . . . . ?
C00Y C00F C00P C019 1.4(2) . . . . ?
C00Y C018 C01A C019 2.2(3) . . . . ?
C00Z C00H C00M C00C 176.12(18) . . . . ?
C00Z C00H C00M C014 1.2(3) . . . . ?
C00Z C015 C017 C00Q -0.9(3) . . . . ?
C012 C00V C00W C00K 176.13(16) . . . . ?
C013 C00Y C018 C01A 176.42(17) . . . . ?
C018 C00Y C013 C012 -177.21(17) . . . . ?
C019 C00P C00U C00N 178.95(16) . . . . ?
C01B O001 C00T C00R -1.2(3) . . . . ?
C01B O001 C00T C010 178.33(16) . . . . ?
C01C O006 C01E C01B -166.07(16) . . . . ?
C01E O006 C01C C01D -161.02(17) . . . . ?
C01F O007 C01D C01C 171.31(19) . . . . ?
